data_7244762
loop_
_publ_author_name
'Wu, Zhi-li'
'Li, Jia-yu'
'Huang, Peng-li'
'Sun, Ze-shi'
'Li, Hui-liang'
'Zhang, Wei-dong'

_publ_section_title
;
 New ent-kaurane diterpenoid acids from Nouelia insignis Franch and their
 anti-inflammatory activity
;
_journal_issue 18
_journal_name_full 'RSC Advances'
_journal_page_first 11155
_journal_page_last 11163
_journal_paper_doi 10.1039/D2RA01684B
_journal_volume 12
_journal_year 2022
_chemical_absolute_configuration rmad
_chemical_formula_moiety 'C20 H30 O4, H2 O'
_chemical_formula_sum 'C20 H32 O5'
_chemical_formula_weight 352.45
_space_group_crystal_system orthorhombic
_space_group_IT_number 19
_space_group_name_Hall 'P 2ac 2ab'
_space_group_name_H-M_alt 'P 21 21 21'
_atom_sites_solution_hydrogens mixed
_atom_sites_solution_primary dual
_audit_creation_date 2021-05-11
_audit_creation_method
;
Olex2 1.2
(compiled 2018.05.29 svn.r3508 for OlexSys, GUI svn.r5506)
;
_audit_update_record
;
2021-06-16 deposited with the CCDC.	2022-04-05 downloaded from the CCDC.
;
_cell_angle_alpha 90
_cell_angle_beta 90
_cell_angle_gamma 90
_cell_formula_units_Z 4
_cell_length_a 7.42990(10)
_cell_length_b 10.3592(2)
_cell_length_c 23.4977(3)
_cell_measurement_reflns_used 9948
_cell_measurement_temperature 173(2)
_cell_measurement_theta_max 54.86
_cell_measurement_theta_min 3.27
_cell_volume 1808.57(5)
_computing_cell_refinement 'SAINT v8.37A (Bruker, 2015)'
_computing_data_reduction 'SAINT v8.37A (Bruker, 2015)'
_computing_molecular_graphics 'Olex2 (Dolomanov et al., 2009)'
_computing_publication_material 'Olex2 (Dolomanov et al., 2009)'
_computing_structure_refinement 'ShelXL (Sheldrick, 2015)'
_computing_structure_solution 'ShelXT (Sheldrick, 2015)'
_diffrn_ambient_temperature 173.01
_diffrn_measured_fraction_theta_full 0.996
_diffrn_measured_fraction_theta_max 0.996
_diffrn_measurement_device_type 'Bruker D8 Venture'
_diffrn_measurement_method '\f and \w scans'
_diffrn_radiation_type GaK\a
_diffrn_radiation_wavelength 1.34139
_diffrn_reflns_av_R_equivalents 0.0399
_diffrn_reflns_av_unetI/netI 0.0341
_diffrn_reflns_Laue_measured_fraction_full 0.996
_diffrn_reflns_Laue_measured_fraction_max 0.996
_diffrn_reflns_limit_h_max 9
_diffrn_reflns_limit_h_min -8
_diffrn_reflns_limit_k_max 12
_diffrn_reflns_limit_k_min -12
_diffrn_reflns_limit_l_max 28
_diffrn_reflns_limit_l_min -24
_diffrn_reflns_number 12931
_diffrn_reflns_point_group_measured_fraction_full 0.995
_diffrn_reflns_point_group_measured_fraction_max 0.996
_diffrn_reflns_theta_full 53.594
_diffrn_reflns_theta_max 54.886
_diffrn_reflns_theta_min 3.273
_diffrn_standards_number 0
_exptl_absorpt_coefficient_mu 0.475
_exptl_absorpt_correction_T_max 0.7508
_exptl_absorpt_correction_T_min 0.6731
_exptl_absorpt_correction_type multi-scan
_exptl_absorpt_process_details
'SADABS-2016/2 (Bruker,2016/2) was used for absorption correction. wR2(int) was 0.1122 before and 0.0752 after correction. The Ratio of minimum to maximum transmission is 0.8965. The \l/2 correction factor is Not present.'
_exptl_crystal_colour yellow
_exptl_crystal_density_diffrn 1.294
_exptl_crystal_description plate
_exptl_crystal_F_000 768
_exptl_crystal_size_max 0.05
_exptl_crystal_size_mid 0.05
_exptl_crystal_size_min 0.01
_refine_diff_density_max 0.879
_refine_diff_density_min -0.316
_refine_diff_density_rms 0.057
_refine_ls_abs_structure_details
;
 Flack x determined using 1266 quotients [(I+)-(I-)]/[(I+)+(I-)]
 (Parsons, Flack and Wagner, Acta Cryst. B69 (2013) 249-259).
;
_refine_ls_abs_structure_Flack 0.06(14)
_refine_ls_extinction_method none
_refine_ls_goodness_of_fit_ref 1.074
_refine_ls_hydrogen_treatment mixed
_refine_ls_matrix_type full
_refine_ls_number_parameters 234
_refine_ls_number_reflns 3420
_refine_ls_number_restraints 6
_refine_ls_restrained_S_all 1.095
_refine_ls_R_factor_all 0.0596
_refine_ls_R_factor_gt 0.0576
_refine_ls_shift/su_max 0.000
_refine_ls_shift/su_mean 0.000
_refine_ls_structure_factor_coef Fsqd
_refine_ls_weighting_details 'w=1/[\s^2^(Fo^2^)+(0.0710P)^2^+1.7217P] where P=(Fo^2^+2Fc^2^)/3'
_refine_ls_weighting_scheme calc
_refine_ls_wR_factor_gt 0.1462
_refine_ls_wR_factor_ref 0.1480
_reflns_Friedel_coverage 0.721
_reflns_Friedel_fraction_full 0.994
_reflns_Friedel_fraction_max 0.994
_reflns_number_gt 3293
_reflns_number_total 3420
_reflns_threshold_expression 'I > 2\s(I)'
_cod_data_source_file d2ra01684b2.cif
_cod_data_source_block mj21249_0m
_cod_database_code 7244762
_shelx_shelxl_version_number 2016/6
_shelx_space_group_comment
;
The symmetry employed for this shelxl refinement is uniquely defined
by the following loop, which should always be used as a source of
symmetry information in preference to the above space-group names.
They are only intended as comments.
;
_shelx_estimated_absorpt_t_max 0.995
_shelx_estimated_absorpt_t_min 0.977
_olex2_refinement_description
;
1. Fixed Uiso
 At 1.2 times of:
  All C(H) groups, All C(H,H) groups
 At 1.5 times of:
  All C(H,H,H) groups, All O(H) groups, All O(H,H) groups
2. Uiso/Uaniso restraints and constraints
Uanis(O6) \\sim Ueq: with sigma of 0.005 and sigma for terminal atoms of 0.01
3.a Riding coordinates:
 O6(H6C,H6D)
3.b Ternary CH refined with riding coordinates:
 C3(H3), C5(H5), C9(H9), C13(H13), C15(H15)
3.c Secondary CH2 refined with riding coordinates:
 C1(H1A,H1B), C2(H2A,H2B), C6(H6A,H6B), C7(H7A,H7B), C11(H11A,H11B), C12(H12A,
 H12B), C14(H14A,H14B)
3.d X=CH2 refined with riding coordinates:
 C17(H17A,H17B)
3.e Idealised Me refined as rotating group:
 C18(H18A,H18B,H18C), C20(H20A,H20B,H20C)
3.f Idealised tetrahedral OH refined as rotating group:
 O2(H2), O4(H4)
;
_olex2_submission_special_instructions 'No special instructions were received'

loop_
_space_group_symop_operation_xyz
'x, y, z'
'-x+1/2, -y, z+1/2'
'-x, y+1/2, -z+1/2'
'x+1/2, -y+1/2, -z'

loop_
_atom_site_label
_atom_site_type_symbol
_atom_site_fract_x
_atom_site_fract_y
_atom_site_fract_z
_atom_site_U_iso_or_equiv
_atom_site_adp_type
_atom_site_occupancy
_atom_site_site_symmetry_order
_atom_site_calc_flag
_atom_site_refinement_flags_posn
_atom_site_refinement_flags_adp
_atom_site_refinement_flags_occupancy
_atom_site_disorder_assembly
_atom_site_disorder_group
O1 O 0.6481(4) 0.1535(3) 0.20575(12) 0.0327(7) Uani 1 1 d . . . . .
H1 H 0.728(10) 0.197(7) 0.187(3) 0.07(2) Uiso 1 1 d . . . . .
O2 O 0.7382(5) -0.1361(3) 0.31901(14) 0.0400(8) Uani 1 1 d . . . . .
H2 H 0.725197 -0.205257 0.337191 0.060 Uiso 1 1 calc GR . . . .
O3 O 0.5443(6) -0.0631(3) 0.38262(13) 0.0504(10) Uani 1 1 d . . . . .
O4 O 0.6499(4) 0.6389(3) 0.36277(12) 0.0306(7) Uani 1 1 d . . . . .
H4 H 0.550502 0.637811 0.345763 0.046 Uiso 1 1 calc GR . . . .
C1 C 0.9256(5) 0.2367(4) 0.29303(15) 0.0229(8) Uani 1 1 d . . . . .
H1A H 0.884422 0.305212 0.266726 0.027 Uiso 1 1 calc R . . . .
H1B H 1.052377 0.255159 0.303111 0.027 Uiso 1 1 calc R . . . .
C2 C 0.9168(5) 0.1063(4) 0.26222(16) 0.0267(8) Uani 1 1 d . . . . .
H2A H 0.989908 0.110965 0.227050 0.032 Uiso 1 1 calc R . . . .
H2B H 0.969795 0.038842 0.286939 0.032 Uiso 1 1 calc R . . . .
C3 C 0.7254(6) 0.0680(4) 0.24683(16) 0.0263(8) Uani 1 1 d . . . . .
H3 H 0.727405 -0.021152 0.230479 0.032 Uiso 1 1 calc R . . . .
C4 C 0.5995(5) 0.0686(3) 0.29908(15) 0.0236(8) Uani 1 1 d . . . . .
C5 C 0.6149(5) 0.2006(3) 0.33074(15) 0.0179(7) Uani 1 1 d . . . . .
H5 H 0.577275 0.266013 0.301798 0.021 Uiso 1 1 calc R . . . .
C6 C 0.4840(5) 0.2199(4) 0.37996(16) 0.0224(8) Uani 1 1 d . . . . .
H6A H 0.526102 0.171270 0.413706 0.027 Uiso 1 1 calc R . . . .
H6B H 0.363510 0.187077 0.369292 0.027 Uiso 1 1 calc R . . . .
C7 C 0.4728(5) 0.3639(4) 0.39403(16) 0.0225(8) Uani 1 1 d . . . . .
H7A H 0.426101 0.410797 0.360420 0.027 Uiso 1 1 calc R . . . .
H7B H 0.386254 0.376444 0.425579 0.027 Uiso 1 1 calc R . . . .
C8 C 0.6533(5) 0.4215(3) 0.41097(14) 0.0178(7) Uani 1 1 d . . . . .
C9 C 0.8021(5) 0.3862(3) 0.36766(13) 0.0155(7) Uani 1 1 d . . . . .
H9 H 0.768952 0.435150 0.332518 0.019 Uiso 1 1 calc R . . . .
C10 C 0.8099(5) 0.2415(3) 0.34774(14) 0.0181(7) Uani 1 1 d . . . . .
C11 C 0.9853(5) 0.4449(4) 0.38599(15) 0.0215(8) Uani 1 1 d . . . . .
H11A H 1.082466 0.394529 0.367612 0.026 Uiso 1 1 calc R . . . .
H11B H 0.992191 0.534033 0.370962 0.026 Uiso 1 1 calc R . . . .
C12 C 1.0232(5) 0.4495(4) 0.45072(16) 0.0258(8) Uani 1 1 d . . . . .
H12A H 1.061209 0.362976 0.463954 0.031 Uiso 1 1 calc R . . . .
H12B H 1.122836 0.510622 0.458289 0.031 Uiso 1 1 calc R . . . .
C13 C 0.8560(6) 0.4919(4) 0.48375(14) 0.0246(8) Uani 1 1 d . . . . .
H13 H 0.881422 0.502798 0.525268 0.030 Uiso 1 1 calc R . . . .
C14 C 0.7076(5) 0.3927(4) 0.47293(14) 0.0227(8) Uani 1 1 d . . . . .
H14A H 0.605040 0.405219 0.499242 0.027 Uiso 1 1 calc R . . . .
H14B H 0.753647 0.303446 0.476988 0.027 Uiso 1 1 calc R . . . .
C15 C 0.6344(5) 0.5710(3) 0.41522(16) 0.0236(8) Uani 1 1 d . . . . .
H15 H 0.513813 0.590937 0.431980 0.028 Uiso 1 1 calc R . . . .
C16 C 0.7784(5) 0.6134(4) 0.45761(16) 0.0265(8) Uani 1 1 d . . . . .
C17 C 0.8214(6) 0.7336(4) 0.46952(19) 0.0373(11) Uani 1 1 d . . . . .
H17A H 0.910603 0.751479 0.497398 0.045 Uiso 1 1 calc R . . . .
H17B H 0.763253 0.802619 0.450233 0.045 Uiso 1 1 calc R . . . .
C18 C 0.4047(6) 0.0489(4) 0.27810(17) 0.0287(9) Uani 1 1 d . . . . .
H18A H 0.324646 0.037841 0.310894 0.043 Uiso 1 1 calc GR . . . .
H18B H 0.398983 -0.028257 0.254001 0.043 Uiso 1 1 calc GR . . . .
H18C H 0.366623 0.124402 0.256068 0.043 Uiso 1 1 calc GR . . . .
C19 C 0.6272(6) -0.0484(4) 0.33922(19) 0.0314(9) Uani 1 1 d . . . . .
C20 C 0.8940(6) 0.1511(4) 0.39268(15) 0.0239(8) Uani 1 1 d . . . . .
H20A H 1.009583 0.186634 0.405247 0.036 Uiso 1 1 calc GR . . . .
H20B H 0.913149 0.065519 0.375961 0.036 Uiso 1 1 calc GR . . . .
H20C H 0.812666 0.143754 0.425351 0.036 Uiso 1 1 calc GR . . . .
O6 O 0.8287(8) 0.3102(6) 0.1249(3) 0.124(2) Uani 1 1 d . U . . .
H6C H 0.894319 0.330495 0.095619 0.186 Uiso 1 1 d R . . . .
H6D H 0.730729 0.277985 0.110369 0.186 Uiso 1 1 d R . . . .

loop_
_atom_site_aniso_label
_atom_site_aniso_U_11
_atom_site_aniso_U_22
_atom_site_aniso_U_33
_atom_site_aniso_U_23
_atom_site_aniso_U_13
_atom_site_aniso_U_12
O1 0.0316(16) 0.0417(17) 0.0249(14) 0.0010(12) -0.0078(13) -0.0025(14)
O2 0.0481(19) 0.0203(14) 0.0516(19) -0.0016(13) -0.0095(15) 0.0063(13)
O3 0.089(3) 0.0300(16) 0.0322(16) 0.0084(13) 0.0074(18) 0.0083(18)
O4 0.0366(16) 0.0191(13) 0.0359(15) 0.0047(11) -0.0194(13) 0.0003(12)
C1 0.0192(17) 0.0291(19) 0.0204(17) -0.0074(15) -0.0022(15) -0.0010(15)
C2 0.0228(19) 0.030(2) 0.0273(18) -0.0099(16) -0.0017(16) 0.0060(17)
C3 0.030(2) 0.0226(18) 0.0267(18) -0.0085(15) -0.0114(16) 0.0078(16)
C4 0.028(2) 0.0184(17) 0.0243(17) -0.0014(14) -0.0113(16) -0.0027(15)
C5 0.0210(19) 0.0126(15) 0.0200(16) 0.0010(12) -0.0054(14) 0.0001(13)
C6 0.0216(19) 0.0203(17) 0.0255(18) 0.0035(14) -0.0018(15) -0.0069(15)
C7 0.0197(18) 0.0248(19) 0.0229(17) -0.0027(15) 0.0006(14) -0.0010(15)
C8 0.0186(17) 0.0161(16) 0.0187(16) -0.0003(13) 0.0000(14) 0.0025(14)
C9 0.0177(17) 0.0146(15) 0.0143(15) 0.0011(12) -0.0011(13) 0.0004(14)
C10 0.0200(18) 0.0164(16) 0.0179(16) -0.0005(13) -0.0055(14) 0.0030(14)
C11 0.0199(18) 0.0245(18) 0.0202(17) -0.0019(14) -0.0023(14) -0.0005(16)
C12 0.025(2) 0.0270(19) 0.0252(18) -0.0057(15) -0.0079(15) 0.0052(17)
C13 0.031(2) 0.0281(19) 0.0144(16) -0.0044(14) -0.0085(15) 0.0079(17)
C14 0.028(2) 0.0242(18) 0.0156(15) 0.0015(13) 0.0029(15) 0.0067(16)
C15 0.0236(19) 0.0197(18) 0.0274(18) -0.0055(15) -0.0038(16) 0.0038(16)
C16 0.0247(19) 0.0266(19) 0.0282(19) -0.0077(16) -0.0020(16) 0.0049(17)
C17 0.040(3) 0.029(2) 0.043(2) -0.0135(18) -0.019(2) 0.003(2)
C18 0.032(2) 0.0250(19) 0.0291(19) -0.0018(16) -0.0095(17) -0.0075(17)
C19 0.037(2) 0.0181(18) 0.039(2) -0.0080(16) -0.0151(19) 0.0002(17)
C20 0.030(2) 0.0203(17) 0.0219(17) -0.0011(14) -0.0110(16) 0.0070(16)
O6 0.083(4) 0.088(4) 0.201(6) 0.025(4) 0.065(4) 0.026(3)

loop_
_atom_type_symbol
_atom_type_description
_atom_type_scat_dispersion_real
_atom_type_scat_dispersion_imag
_atom_type_scat_source
C C 0.0148 0.0070 'International Tables Vol C Tables 4.2.6.8 and 6.1.1.4'
H H 0.0000 0.0000 'International Tables Vol C Tables 4.2.6.8 and 6.1.1.4'
O O 0.0412 0.0250 'International Tables Vol C Tables 4.2.6.8 and 6.1.1.4'

loop_
_geom_angle_atom_site_label_1
_geom_angle_atom_site_label_2
_geom_angle_atom_site_label_3
_geom_angle
_geom_angle_site_symmetry_1
_geom_angle_site_symmetry_3
_geom_angle_publ_flag
C3 O1 H1 113(5) . . ?
C19 O2 H2 109.5 . . ?
C15 O4 H4 109.5 . . ?
H1A C1 H1B 107.7 . . ?
C2 C1 H1A 108.9 . . ?
C2 C1 H1B 108.9 . . ?
C2 C1 C10 113.4(3) . . ?
C10 C1 H1A 108.9 . . ?
C10 C1 H1B 108.9 . . ?
C1 C2 H2A 109.1 . . ?
C1 C2 H2B 109.1 . . ?
H2A C2 H2B 107.8 . . ?
C3 C2 C1 112.5(3) . . ?
C3 C2 H2A 109.1 . . ?
C3 C2 H2B 109.1 . . ?
O1 C3 C2 112.0(3) . . ?
O1 C3 H3 108.6 . . ?
O1 C3 C4 106.9(3) . . ?
C2 C3 H3 108.6 . . ?
C2 C3 C4 112.1(3) . . ?
C4 C3 H3 108.6 . . ?
C3 C4 C5 109.8(3) . . ?
C3 C4 C19 113.6(3) . . ?
C18 C4 C3 108.3(3) . . ?
C18 C4 C5 109.7(3) . . ?
C18 C4 C19 102.4(3) . . ?
C19 C4 C5 112.7(3) . . ?
C4 C5 H5 104.4 . . ?
C4 C5 C10 115.3(3) . . ?
C6 C5 C4 115.5(3) . . ?
C6 C5 H5 104.4 . . ?
C6 C5 C10 111.2(3) . . ?
C10 C5 H5 104.4 . . ?
C5 C6 H6A 109.9 . . ?
C5 C6 H6B 109.9 . . ?
C5 C6 C7 109.1(3) . . ?
H6A C6 H6B 108.3 . . ?
C7 C6 H6A 109.9 . . ?
C7 C6 H6B 109.9 . . ?
C6 C7 H7A 109.0 . . ?
C6 C7 H7B 109.0 . . ?
H7A C7 H7B 107.8 . . ?
C8 C7 C6 113.0(3) . . ?
C8 C7 H7A 109.0 . . ?
C8 C7 H7B 109.0 . . ?
C7 C8 C9 111.4(3) . . ?
C7 C8 C14 113.7(3) . . ?
C7 C8 C15 109.1(3) . . ?
C9 C8 C15 110.0(3) . . ?
C14 C8 C9 112.8(3) . . ?
C14 C8 C15 99.0(3) . . ?
C8 C9 H9 104.3 . . ?
C8 C9 C10 116.6(3) . . ?
C8 C9 C11 110.6(3) . . ?
C10 C9 H9 104.3 . . ?
C11 C9 H9 104.3 . . ?
C11 C9 C10 115.1(3) . . ?
C1 C10 C5 107.1(3) . . ?
C1 C10 C9 107.4(3) . . ?
C5 C10 C9 107.5(3) . . ?
C20 C10 C1 108.9(3) . . ?
C20 C10 C5 112.7(3) . . ?
C20 C10 C9 112.9(3) . . ?
C9 C11 H11A 108.2 . . ?
C9 C11 H11B 108.2 . . ?
H11A C11 H11B 107.3 . . ?
C12 C11 C9 116.4(3) . . ?
C12 C11 H11A 108.2 . . ?
C12 C11 H11B 108.2 . . ?
C11 C12 H12A 109.4 . . ?
C11 C12 H12B 109.4 . . ?
H12A C12 H12B 108.0 . . ?
C13 C12 C11 111.1(3) . . ?
C13 C12 H12A 109.4 . . ?
C13 C12 H12B 109.4 . . ?
C12 C13 H13 112.0 . . ?
C14 C13 C12 107.9(3) . . ?
C14 C13 H13 112.0 . . ?
C16 C13 C12 110.0(3) . . ?
C16 C13 H13 112.0 . . ?
C16 C13 C14 102.5(3) . . ?
C8 C14 H14A 111.3 . . ?
C8 C14 H14B 111.3 . . ?
C13 C14 C8 102.5(3) . . ?
C13 C14 H14A 111.3 . . ?
C13 C14 H14B 111.3 . . ?
H14A C14 H14B 109.2 . . ?
O4 C15 C8 115.4(3) . . ?
O4 C15 H15 108.1 . . ?
O4 C15 C16 111.4(3) . . ?
C8 C15 H15 108.1 . . ?
C16 C15 C8 105.4(3) . . ?
C16 C15 H15 108.1 . . ?
C13 C16 C15 107.0(3) . . ?
C17 C16 C13 127.4(4) . . ?
C17 C16 C15 125.6(4) . . ?
C16 C17 H17A 120.0 . . ?
C16 C17 H17B 120.0 . . ?
H17A C17 H17B 120.0 . . ?
C4 C18 H18A 109.5 . . ?
C4 C18 H18B 109.5 . . ?
C4 C18 H18C 109.5 . . ?
H18A C18 H18B 109.5 . . ?
H18A C18 H18C 109.5 . . ?
H18B C18 H18C 109.5 . . ?
O2 C19 C4 113.8(4) . . ?
O3 C19 O2 122.7(4) . . ?
O3 C19 C4 123.2(4) . . ?
C10 C20 H20A 109.5 . . ?
C10 C20 H20B 109.5 . . ?
C10 C20 H20C 109.5 . . ?
H20A C20 H20B 109.5 . . ?
H20A C20 H20C 109.5 . . ?
H20B C20 H20C 109.5 . . ?
H6C O6 H6D 104.5 . . ?

loop_
_geom_bond_atom_site_label_1
_geom_bond_atom_site_label_2
_geom_bond_distance
_geom_bond_site_symmetry_2
_geom_bond_publ_flag
O1 H1 0.87(7) . ?
O1 C3 1.431(5) . ?
O2 H2 0.8400 . ?
O2 C19 1.315(5) . ?
O3 C19 1.201(6) . ?
O4 H4 0.8400 . ?
O4 C15 1.424(5) . ?
C1 H1A 0.9900 . ?
C1 H1B 0.9900 . ?
C1 C2 1.534(5) . ?
C1 C10 1.547(5) . ?
C2 H2A 0.9900 . ?
C2 H2B 0.9900 . ?
C2 C3 1.520(6) . ?
C3 H3 1.0000 . ?
C3 C4 1.544(6) . ?
C4 C5 1.560(5) . ?
C4 C18 1.543(5) . ?
C4 C19 1.550(5) . ?
C5 H5 1.0000 . ?
C5 C6 1.524(5) . ?
C5 C10 1.561(5) . ?
C6 H6A 0.9900 . ?
C6 H6B 0.9900 . ?
C6 C7 1.531(5) . ?
C7 H7A 0.9900 . ?
C7 H7B 0.9900 . ?
C7 C8 1.521(5) . ?
C8 C9 1.547(5) . ?
C8 C14 1.540(5) . ?
C8 C15 1.558(5) . ?
C9 H9 1.0000 . ?
C9 C10 1.572(4) . ?
C9 C11 1.551(5) . ?
C10 C20 1.543(5) . ?
C11 H11A 0.9900 . ?
C11 H11B 0.9900 . ?
C11 C12 1.548(5) . ?
C12 H12A 0.9900 . ?
C12 H12B 0.9900 . ?
C12 C13 1.529(6) . ?
C13 H13 1.0000 . ?
C13 C14 1.529(6) . ?
C13 C16 1.515(5) . ?
C14 H14A 0.9900 . ?
C14 H14B 0.9900 . ?
C15 H15 1.0000 . ?
C15 C16 1.527(5) . ?
C16 C17 1.316(6) . ?
C17 H17A 0.9500 . ?
C17 H17B 0.9500 . ?
C18 H18A 0.9800 . ?
C18 H18B 0.9800 . ?
C18 H18C 0.9800 . ?
C20 H20A 0.9800 . ?
C20 H20B 0.9800 . ?
C20 H20C 0.9800 . ?
O6 H6C 0.8695 . ?
O6 H6D 0.8702 . ?

loop_
_geom_hbond_atom_site_label_D
_geom_hbond_atom_site_label_H
_geom_hbond_atom_site_label_A
_geom_hbond_distance_DH
_geom_hbond_distance_HA
_geom_hbond_distance_DA
_geom_hbond_angle_DHA
_geom_hbond_site_symmetry_A
O2 H2 O4 0.84 1.81 2.631(4) 164.8 1_545
O4 H4 O1 0.84 1.92 2.742(4) 167.7 3_655
